data_4519305
loop_
_publ_author_name
'Zhao, Xin'
'Yang, Fang'
'Zou, Shao-Yu'
'Zhou, Qian-Qian'
'Chen, Zi-Sheng'
'Ji, Kegong'

_publ_section_title
;
 Cu-Catalyzed Intermolecular \g-Site C--H Amination of Cyclohexenone
 Derivatives: The Benefit of Bifunctional Ligands
;
_journal_name_full 'ACS Catalysis'
_journal_page_first 1732
_journal_page_last 1741
_journal_paper_doi 10.1021/acscatal.1c05439
_journal_year 2022
_chemical_formula_moiety 'C19 H17 N O'
_chemical_formula_sum 'C19 H17 N O'
_chemical_formula_weight 275.33
_space_group_crystal_system orthorhombic
_space_group_IT_number 60
_space_group_name_Hall '-P 2n 2ab'
_space_group_name_H-M_alt 'P b c n'
_atom_sites_solution_hydrogens geom
_atom_sites_solution_primary dual
_audit_creation_date 2021-12-17
_audit_creation_method
;
Olex2 1.3
(compiled 2020.11.12 svn.r5f609507 for OlexSys, GUI svn.r6408)
;
_cell_angle_alpha 90
_cell_angle_beta 90
_cell_angle_gamma 90
_cell_formula_units_Z 8
_cell_length_a 26.2423(10)
_cell_length_b 15.2953(4)
_cell_length_c 7.4169(2)
_cell_measurement_reflns_used 2775
_cell_measurement_temperature 100.01(10)
_cell_measurement_theta_max 73.4460
_cell_measurement_theta_min 3.3050
_cell_volume 2977.02(16)
_computing_cell_refinement 'CrysAlisPro 1.171.38.43f (Rigaku OD, 2015)'
_computing_data_collection 'CrysAlisPro 1.171.38.43f (Rigaku OD, 2015)'
_computing_data_reduction 'CrysAlisPro 1.171.38.43f (Rigaku OD, 2015)'
_computing_molecular_graphics 'Olex2 1.3 (Dolomanov et al., 2009)'
_computing_publication_material 'Olex2 1.3 (Dolomanov et al., 2009)'
_computing_structure_refinement 'SHELXL 2018/3 (Sheldrick, 2015)'
_computing_structure_solution 'SHELXT  (Sheldrick, 2015)'
_diffrn_ambient_environment N~2~
_diffrn_ambient_temperature 100.01(10)
_diffrn_detector 'CCD plate'
_diffrn_detector_area_resol_mean 5.2684
_diffrn_detector_type AtlasS2
_diffrn_measured_fraction_theta_full 1.000
_diffrn_measured_fraction_theta_max 0.977
_diffrn_measurement_details
;
List of Runs (angles in degrees, time in seconds):

  # Type    Start    End  Width  t~exp~   \w     \q     \k     \f   Frames
--------------------------------------------------------------------------
  1  \w    -27.00   0.00   1.00    1.00    --   40.98 -38.00 -30.00   27
  2  \w     36.00  66.00   1.00    1.00    --   40.98 -38.00 -30.00   30
  3  \w     36.00  63.00   1.00    1.00    --   40.98 -99.00-150.00   27
  4  \w     24.00 103.00   1.00    1.50    --  106.95 -94.00-180.00   79
  5  \w     54.00 174.00   1.00    1.50    --  106.95   0.00-120.00  120
  6  \w    133.00 177.00   1.00    1.50    --  106.95 106.00-146.00   44
  7  \w    142.00 175.00   1.00    1.50    --  106.95 125.00-180.00   33
  8  \w   -111.00 -16.00   1.00    1.00    --  -40.98 -38.00-180.00   95
;
_diffrn_measurement_device 'four-circle diffractometer'
_diffrn_measurement_device_type 'SuperNova, Dual, Cu at zero, AtlasS2'
_diffrn_measurement_method '\w scans'
_diffrn_orient_matrix_type 'CrysAlisPro convention (1999,Acta A55,543-557)'
_diffrn_orient_matrix_UB_11 0.0147353000
_diffrn_orient_matrix_UB_12 -0.0937464000
_diffrn_orient_matrix_UB_13 -0.0551204000
_diffrn_orient_matrix_UB_21 0.0565991000
_diffrn_orient_matrix_UB_22 0.0267336000
_diffrn_orient_matrix_UB_23 -0.0035107000
_diffrn_orient_matrix_UB_31 0.0050381000
_diffrn_orient_matrix_UB_32 -0.0253539000
_diffrn_orient_matrix_UB_33 0.2002359000
_diffrn_radiation_monochromator mirror
_diffrn_radiation_probe x-ray
_diffrn_radiation_type CuK\a
_diffrn_radiation_wavelength 1.54184
_diffrn_reflns_av_R_equivalents 0.0297
_diffrn_reflns_av_unetI/netI 0.0334
_diffrn_reflns_Laue_measured_fraction_full 1.000
_diffrn_reflns_Laue_measured_fraction_max 0.977
_diffrn_reflns_limit_h_max 32
_diffrn_reflns_limit_h_min -17
_diffrn_reflns_limit_k_max 17
_diffrn_reflns_limit_k_min -18
_diffrn_reflns_limit_l_max 9
_diffrn_reflns_limit_l_min -5
_diffrn_reflns_number 7296
_diffrn_reflns_point_group_measured_fraction_full 1.000
_diffrn_reflns_point_group_measured_fraction_max 0.977
_diffrn_reflns_theta_full 67.684
_diffrn_reflns_theta_max 73.563
_diffrn_reflns_theta_min 3.344
_diffrn_source 'micro-focus sealed X-ray tube'
_diffrn_source_type 'SuperNova (Cu) X-ray Source'
_exptl_absorpt_coefficient_mu 0.590
_exptl_absorpt_correction_T_max 1.00000
_exptl_absorpt_correction_T_min 0.65109
_exptl_absorpt_correction_type multi-scan
_exptl_absorpt_process_details
;
CrysAlisPro 1.171.38.43f (Rigaku Oxford Diffraction, 2015)
Empirical absorption correction using spherical harmonics,
 implemented in SCALE3 ABSPACK scaling algorithm.
;
_exptl_crystal_colour colourless
_exptl_crystal_colour_primary colourless
_exptl_crystal_density_diffrn 1.229
_exptl_crystal_description block
_exptl_crystal_F_000 1168
_exptl_crystal_size_max 0.13
_exptl_crystal_size_mid 0.12
_exptl_crystal_size_min 0.1
_refine_diff_density_max 0.180
_refine_diff_density_min -0.303
_refine_diff_density_rms 0.049
_refine_ls_extinction_method none
_refine_ls_goodness_of_fit_ref 1.087
_refine_ls_hydrogen_treatment constr
_refine_ls_matrix_type full
_refine_ls_number_parameters 200
_refine_ls_number_reflns 2930
_refine_ls_number_restraints 14
_refine_ls_restrained_S_all 1.088
_refine_ls_R_factor_all 0.0639
_refine_ls_R_factor_gt 0.0544
_refine_ls_shift/su_max 0.000
_refine_ls_shift/su_mean 0.000
_refine_ls_structure_factor_coef Fsqd
_refine_ls_weighting_details 'w=1/[\s^2^(Fo^2^)+(0.0639P)^2^+1.4234P] where P=(Fo^2^+2Fc^2^)/3'
_refine_ls_weighting_scheme calc
_refine_ls_wR_factor_gt 0.1354
_refine_ls_wR_factor_ref 0.1431
_reflns_Friedel_coverage 0.000
_reflns_number_gt 2489
_reflns_number_total 2930
_reflns_threshold_expression 'I > 2\s(I)'
_cod_data_source_file cs1c05439_si_002.cif
_cod_data_source_block exp_1822
_cod_database_code 4519305
_shelx_shelxl_version_number 2018/3
_shelx_space_group_comment
;
The symmetry employed for this shelxl refinement is uniquely defined
by the following loop, which should always be used as a source of
symmetry information in preference to the above space-group names.
They are only intended as comments.
;
_shelx_estimated_absorpt_t_max 0.943
_shelx_estimated_absorpt_t_min 0.927
_reflns_odcompleteness_completeness 99.93
_reflns_odcompleteness_iscentric 1
_reflns_odcompleteness_theta 66.97
_olex2_refinement_description
;
1. Fixed Uiso
 At 1.2 times of:
  All C(H) groups, All C(H,H) groups
 At 1.5 times of:
  All O(H) groups
2. Restrained distances
 O1-C17 \\sim O2-C17
 with sigma of 0.02
3. Rigid bond restraints
 O2, C17
 with sigma for 1-2 distances of 0.01 and sigma for 1-3 distances of 0.01
4. Uiso/Uaniso restraints and constraints
O2 \\sim C17: within 2A with sigma of 0.002 and sigma for terminal atoms of
0.004 within 2A
Uanis(O2) \\sim Ueq: with sigma of 0.00002 and sigma for terminal atoms of
0.00004
5. Others
 Sof(O2)=Sof(H2A)=1-FVAR(1)
 Sof(O1)=Sof(H1)=FVAR(1)
6.a Secondary CH2 refined with riding coordinates:
 C7(H7A,H7B)
6.b Aromatic/amide H refined with riding coordinates:
 C6(H6), C5(H5), C4(H4), C3(H3), C2(H2), C15(H15), C16(H16), C18(H18),
 C19(H19), C9(H9), C10(H10), C11(H11), C12(H12), C13(H13)
6.c Tetrahedral OH refined with riding coordinates:
 O1(H1), O2(H2A)
;
_olex2_date_sample_data_collection 2019-05-17
_olex2_submission_special_instructions 'No special instructions were received'
_oxdiff_exptl_absorpt_empirical_details
;
Empirical correction (ABSPACK) includes:
- Absorption correction using spherical harmonics
- Frame scaling
;
_oxdiff_exptl_absorpt_empirical_full_max 1.410
_oxdiff_exptl_absorpt_empirical_full_min 0.658

loop_
_space_group_symop_operation_xyz
'x, y, z'
'-x+1/2, -y+1/2, z+1/2'
'-x, y, -z+1/2'
'x+1/2, -y+1/2, -z'
'-x, -y, -z'
'x-1/2, y-1/2, -z-1/2'
'x, -y, z-1/2'
'-x-1/2, y-1/2, z'

loop_
_atom_site_label
_atom_site_type_symbol
_atom_site_fract_x
_atom_site_fract_y
_atom_site_fract_z
_atom_site_U_iso_or_equiv
_atom_site_adp_type
_atom_site_occupancy
_atom_site_site_symmetry_order
_atom_site_calc_flag
_atom_site_refinement_flags_posn
_atom_site_refinement_flags_adp
_atom_site_refinement_flags_occupancy
_atom_site_disorder_assembly
_atom_site_disorder_group
O1 O 0.4903(2) 0.9260(5) -0.0623(16) 0.0464(14) Uani 0.77(3) 1 d D . P A 1
H1 H 0.505779 0.899105 -0.140786 0.070 Uiso 0.77(3) 1 calc R U P A 1
O2 O 0.4849(4) 0.9146(7) -0.1114(18) 0.0255(15) Uani 0.23(3) 1 d D U P A 2
H2A H 0.496481 0.878714 -0.182646 0.038 Uiso 0.23(3) 1 calc R U P A 2
N1 N 0.35308(5) 0.71595(10) 0.3146(2) 0.0262(3) Uani 1 1 d . . . . .
C1 C 0.26253(6) 0.67312(11) 0.2595(2) 0.0246(4) Uani 1 1 d . . . . .
C6 C 0.27682(7) 0.61040(11) 0.1332(2) 0.0264(4) Uani 1 1 d . . . . .
H6 H 0.310331 0.608468 0.092629 0.032 Uiso 1 1 calc R U . . .
C5 C 0.24163(7) 0.55077(12) 0.0673(2) 0.0291(4) Uani 1 1 d . . . . .
H5 H 0.251629 0.509377 -0.017430 0.035 Uiso 1 1 calc R U . . .
C4 C 0.19161(7) 0.55262(12) 0.1273(3) 0.0304(4) Uani 1 1 d . . . . .
H4 H 0.168055 0.512339 0.083975 0.037 Uiso 1 1 calc R U . . .
C3 C 0.17699(7) 0.61553(13) 0.2531(2) 0.0301(4) Uani 1 1 d . . . . .
H3 H 0.143483 0.617259 0.293771 0.036 Uiso 1 1 calc R U . . .
C2 C 0.21201(7) 0.67539(12) 0.3180(2) 0.0282(4) Uani 1 1 d . . . . .
H2 H 0.201800 0.717420 0.401056 0.034 Uiso 1 1 calc R U . . .
C7 C 0.29969(7) 0.74129(12) 0.3284(2) 0.0284(4) Uani 1 1 d . . . . .
H7A H 0.294628 0.794945 0.260978 0.034 Uiso 1 1 calc R U . . .
H7B H 0.291931 0.753499 0.453749 0.034 Uiso 1 1 calc R U . . .
C14 C 0.38592(6) 0.77001(11) 0.2089(2) 0.0239(4) Uani 1 1 d . . . . .
C15 C 0.39691(7) 0.85461(12) 0.2635(3) 0.0330(4) Uani 1 1 d . . . . .
H15 H 0.381412 0.877188 0.366180 0.040 Uiso 1 1 calc R U . . .
C16 C 0.43054(8) 0.90557(13) 0.1672(3) 0.0382(5) Uani 1 1 d . . . . .
H16 H 0.437322 0.962541 0.203875 0.046 Uiso 1 1 calc R U . . .
C17 C 0.45424(7) 0.87173(13) 0.0156(3) 0.0316(4) Uani 1 1 d D U . . .
C18 C 0.44322(7) 0.78773(13) -0.0422(2) 0.0319(4) Uani 1 1 d . . . . .
H18 H 0.458785 0.765286 -0.144941 0.038 Uiso 1 1 calc R U . . .
C19 C 0.40876(7) 0.73737(12) 0.0544(2) 0.0293(4) Uani 1 1 d . . . . .
H19 H 0.400905 0.681213 0.015141 0.035 Uiso 1 1 calc R U . . .
C8 C 0.37508(7) 0.66349(11) 0.4475(2) 0.0270(4) Uani 1 1 d . . . . .
C9 C 0.42818(8) 0.65475(12) 0.4600(2) 0.0321(4) Uani 1 1 d . . . . .
H9 H 0.449117 0.685916 0.381827 0.038 Uiso 1 1 calc R U . . .
C10 C 0.44954(9) 0.60017(13) 0.5875(3) 0.0413(5) Uani 1 1 d . . . . .
H10 H 0.484794 0.594692 0.593493 0.050 Uiso 1 1 calc R U . . .
C11 C 0.41926(10) 0.55326(14) 0.7070(3) 0.0487(6) Uani 1 1 d . . . . .
H11 H 0.433895 0.516123 0.791737 0.058 Uiso 1 1 calc R U . . .
C12 C 0.36717(10) 0.56289(14) 0.6974(3) 0.0458(6) Uani 1 1 d . . . . .
H12 H 0.346608 0.532393 0.777912 0.055 Uiso 1 1 calc R U . . .
C13 C 0.34467(9) 0.61716(13) 0.5702(2) 0.0358(5) Uani 1 1 d . . . . .
H13 H 0.309403 0.622795 0.566309 0.043 Uiso 1 1 calc R U . . .

loop_
_atom_site_aniso_label
_atom_site_aniso_U_11
_atom_site_aniso_U_22
_atom_site_aniso_U_33
_atom_site_aniso_U_23
_atom_site_aniso_U_13
_atom_site_aniso_U_12
O1 0.0393(14) 0.0507(18) 0.049(3) 0.021(2) 0.0117(17) -0.0073(16)
O2 0.0255(15) 0.0255(15) 0.0255(15) 0.00000(10) 0.00001(10) -0.00001(10)
N1 0.0254(7) 0.0262(7) 0.0271(7) 0.0039(6) 0.0015(6) -0.0034(6)
C1 0.0279(9) 0.0242(8) 0.0217(8) 0.0026(7) 0.0014(7) -0.0004(7)
C6 0.0278(8) 0.0256(8) 0.0257(8) 0.0017(7) 0.0025(7) 0.0022(7)
C5 0.0351(9) 0.0248(8) 0.0276(9) -0.0014(7) -0.0033(7) 0.0035(7)
C4 0.0321(9) 0.0273(9) 0.0320(9) 0.0016(7) -0.0059(8) -0.0033(8)
C3 0.0250(8) 0.0355(9) 0.0299(9) 0.0038(8) 0.0014(7) -0.0023(8)
C2 0.0296(9) 0.0307(9) 0.0242(8) 0.0000(7) 0.0028(7) 0.0011(7)
C7 0.0287(9) 0.0273(9) 0.0293(9) -0.0027(7) 0.0044(7) -0.0012(7)
C14 0.0247(8) 0.0237(8) 0.0232(8) 0.0023(7) -0.0009(7) -0.0022(7)
C15 0.0356(10) 0.0277(9) 0.0356(10) -0.0056(8) 0.0085(8) -0.0048(8)
C16 0.0376(10) 0.0244(9) 0.0526(12) -0.0041(9) 0.0117(9) -0.0065(8)
C17 0.0287(9) 0.0297(9) 0.0364(9) 0.0117(8) 0.0050(7) -0.0004(7)
C18 0.0330(9) 0.0374(10) 0.0252(8) 0.0007(8) 0.0055(7) 0.0011(8)
C19 0.0321(9) 0.0265(9) 0.0293(9) -0.0017(7) 0.0002(7) -0.0022(7)
C8 0.0371(9) 0.0226(8) 0.0213(8) -0.0008(7) -0.0041(7) -0.0063(8)
C9 0.0412(10) 0.0276(9) 0.0273(9) 0.0007(7) -0.0057(8) -0.0029(8)
C10 0.0547(13) 0.0317(10) 0.0377(11) -0.0013(9) -0.0201(10) -0.0011(10)
C11 0.0812(17) 0.0307(10) 0.0344(11) 0.0081(8) -0.0274(11) -0.0118(11)
C12 0.0763(16) 0.0369(11) 0.0242(9) 0.0067(8) -0.0114(10) -0.0262(11)
C13 0.0494(12) 0.0341(10) 0.0239(9) 0.0017(8) -0.0047(8) -0.0164(9)

loop_
_atom_type_symbol
_atom_type_description
_atom_type_scat_dispersion_real
_atom_type_scat_dispersion_imag
_atom_type_scat_source
C C 0.0181 0.0091 'International Tables Vol C Tables 4.2.6.8 and 6.1.1.4'
H H 0.0000 0.0000 'International Tables Vol C Tables 4.2.6.8 and 6.1.1.4'
N N 0.0311 0.0180 'International Tables Vol C Tables 4.2.6.8 and 6.1.1.4'
O O 0.0492 0.0322 'International Tables Vol C Tables 4.2.6.8 and 6.1.1.4'

loop_
_geom_angle_atom_site_label_1
_geom_angle_atom_site_label_2
_geom_angle_atom_site_label_3
_geom_angle
_geom_angle_site_symmetry_1
_geom_angle_site_symmetry_3
_geom_angle_publ_flag
C17 O1 H1 109.5 . . ?
C17 O2 H2A 109.5 . . ?
C14 N1 C7 117.69(14) . . ?
C8 N1 C7 120.05(14) . . ?
C8 N1 C14 118.06(14) . . ?
C6 C1 C2 118.81(17) . . ?
C6 C1 C7 121.82(16) . . ?
C2 C1 C7 119.31(16) . . ?
C1 C6 H6 119.6 . . ?
C5 C6 C1 120.72(17) . . ?
C5 C6 H6 119.6 . . ?
C6 C5 H5 119.9 . . ?
C4 C5 C6 120.27(17) . . ?
C4 C5 H5 119.9 . . ?
C5 C4 H4 120.4 . . ?
C5 C4 C3 119.30(17) . . ?
C3 C4 H4 120.4 . . ?
C4 C3 H3 119.8 . . ?
C2 C3 C4 120.44(17) . . ?
C2 C3 H3 119.8 . . ?
C1 C2 H2 119.8 . . ?
C3 C2 C1 120.45(17) . . ?
C3 C2 H2 119.8 . . ?
N1 C7 C1 114.31(15) . . ?
N1 C7 H7A 108.7 . . ?
N1 C7 H7B 108.7 . . ?
C1 C7 H7A 108.7 . . ?
C1 C7 H7B 108.7 . . ?
H7A C7 H7B 107.6 . . ?
C15 C14 N1 120.40(16) . . ?
C15 C14 C19 119.18(17) . . ?
C19 C14 N1 120.38(16) . . ?
C14 C15 H15 119.7 . . ?
C16 C15 C14 120.70(18) . . ?
C16 C15 H15 119.7 . . ?
C15 C16 H16 120.1 . . ?
C15 C16 C17 119.81(18) . . ?
C17 C16 H16 120.1 . . ?
C16 C17 O1 114.9(6) . . ?
C16 C17 O2 129.0(5) . . ?
C18 C17 O1 124.7(5) . . ?
C18 C17 O2 110.2(5) . . ?
C18 C17 C16 120.29(17) . . ?
C17 C18 H18 120.3 . . ?
C17 C18 C19 119.41(17) . . ?
C19 C18 H18 120.3 . . ?
C14 C19 C18 120.59(17) . . ?
C14 C19 H19 119.7 . . ?
C18 C19 H19 119.7 . . ?
N1 C8 C9 120.81(16) . . ?
N1 C8 C13 120.88(17) . . ?
C9 C8 C13 118.31(17) . . ?
C8 C9 H9 119.8 . . ?
C10 C9 C8 120.41(19) . . ?
C10 C9 H9 119.8 . . ?
C9 C10 H10 119.4 . . ?
C9 C10 C11 121.1(2) . . ?
C11 C10 H10 119.4 . . ?
C10 C11 H11 120.7 . . ?
C12 C11 C10 118.65(19) . . ?
C12 C11 H11 120.7 . . ?
C11 C12 H12 119.3 . . ?
C11 C12 C13 121.4(2) . . ?
C13 C12 H12 119.3 . . ?
C8 C13 H13 120.0 . . ?
C12 C13 C8 120.1(2) . . ?
C12 C13 H13 120.0 . . ?

loop_
_geom_bond_atom_site_label_1
_geom_bond_atom_site_label_2
_geom_bond_distance
_geom_bond_site_symmetry_2
_geom_bond_publ_flag
O1 H1 0.8200 . ?
O1 C17 1.386(4) . ?
O2 H2A 0.8200 . ?
O2 C17 1.402(10) . ?
N1 C7 1.457(2) . ?
N1 C14 1.428(2) . ?
N1 C8 1.396(2) . ?
C1 C6 1.392(2) . ?
C1 C2 1.395(2) . ?
C1 C7 1.516(2) . ?
C6 H6 0.9300 . ?
C6 C5 1.387(3) . ?
C5 H5 0.9300 . ?
C5 C4 1.386(3) . ?
C4 H4 0.9300 . ?
C4 C3 1.395(3) . ?
C3 H3 0.9300 . ?
C3 C2 1.383(3) . ?
C2 H2 0.9300 . ?
C7 H7A 0.9700 . ?
C7 H7B 0.9700 . ?
C14 C15 1.386(2) . ?
C14 C19 1.387(2) . ?
C15 H15 0.9300 . ?
C15 C16 1.377(3) . ?
C16 H16 0.9300 . ?
C16 C17 1.385(3) . ?
C17 C18 1.385(3) . ?
C18 H18 0.9300 . ?
C18 C19 1.387(3) . ?
C19 H19 0.9300 . ?
C8 C9 1.403(3) . ?
C8 C13 1.403(3) . ?
C9 H9 0.9300 . ?
C9 C10 1.380(3) . ?
C10 H10 0.9300 . ?
C10 C11 1.390(3) . ?
C11 H11 0.9300 . ?
C11 C12 1.377(4) . ?
C12 H12 0.9300 . ?
C12 C13 1.389(3) . ?
C13 H13 0.9300 . ?

loop_
_geom_torsion_atom_site_label_1
_geom_torsion_atom_site_label_2
_geom_torsion_atom_site_label_3
_geom_torsion_atom_site_label_4
_geom_torsion
_geom_torsion_site_symmetry_1
_geom_torsion_site_symmetry_2
_geom_torsion_site_symmetry_3
_geom_torsion_site_symmetry_4
_geom_torsion_publ_flag
O1 C17 C18 C19 175.6(4) . . . . ?
O2 C17 C18 C19 -173.0(6) . . . . ?
N1 C14 C15 C16 176.71(18) . . . . ?
N1 C14 C19 C18 -175.83(16) . . . . ?
N1 C8 C9 C10 -177.55(17) . . . . ?
N1 C8 C13 C12 177.72(17) . . . . ?
C1 C6 C5 C4 -0.3(3) . . . . ?
C6 C1 C2 C3 0.9(3) . . . . ?
C6 C1 C7 N1 -24.1(2) . . . . ?
C6 C5 C4 C3 0.6(3) . . . . ?
C5 C4 C3 C2 -0.1(3) . . . . ?
C4 C3 C2 C1 -0.6(3) . . . . ?
C2 C1 C6 C5 -0.4(3) . . . . ?
C2 C1 C7 N1 158.72(16) . . . . ?
C7 N1 C14 C15 66.6(2) . . . . ?
C7 N1 C14 C19 -115.97(18) . . . . ?
C7 N1 C8 C9 -165.32(16) . . . . ?
C7 N1 C8 C13 15.7(2) . . . . ?
C7 C1 C6 C5 -177.57(16) . . . . ?
C7 C1 C2 C3 178.09(16) . . . . ?
C14 N1 C7 C1 120.55(17) . . . . ?
C14 N1 C8 C9 -8.9(2) . . . . ?
C14 N1 C8 C13 172.13(16) . . . . ?
C14 C15 C16 C17 -0.9(3) . . . . ?
C15 C14 C19 C18 1.7(3) . . . . ?
C15 C16 C17 O1 -175.0(4) . . . . ?
C15 C16 C17 O2 172.2(7) . . . . ?
C15 C16 C17 C18 1.7(3) . . . . ?
C16 C17 C18 C19 -0.9(3) . . . . ?
C17 C18 C19 C14 -0.8(3) . . . . ?
C19 C14 C15 C16 -0.8(3) . . . . ?
C8 N1 C7 C1 -82.89(19) . . . . ?
C8 N1 C14 C15 -90.5(2) . . . . ?
C8 N1 C14 C19 87.0(2) . . . . ?
C8 C9 C10 C11 -0.5(3) . . . . ?
C9 C8 C13 C12 -1.3(3) . . . . ?
C9 C10 C11 C12 -0.7(3) . . . . ?
C10 C11 C12 C13 0.9(3) . . . . ?
C11 C12 C13 C8 0.1(3) . . . . ?
C13 C8 C9 C10 1.5(3) . . . . ?
